data_7135218
loop_
_publ_author_name
'Shu, Ruifeng'
'Naota, Takeshi'
'Shiomi, Daisuke'
'Suzuki, Shuichi'

_publ_section_title
;
 Multistage control of near-infrared and magnetic properties <i>via</i>
 &#x3c0;-dimer modulation in TCNQ radical anion salts.
;
_journal_issue 87
_journal_name_full 'Chemical communications (Cambridge, England)'
_journal_page_first 17021
_journal_page_last 17024
_journal_paper_doi 10.1039/d5cc04915f
_journal_volume 61
_journal_year 2025
_chemical_formula_moiety 'C31 H41 N6'
_chemical_formula_sum 'C31 H41 N6'
_chemical_formula_weight 497.71
_space_group_crystal_system monoclinic
_space_group_IT_number 14
_space_group_name_Hall '-P 2yn'
_space_group_name_H-M_alt 'P 1 21/n 1'
_atom_sites_solution_hydrogens geom
_atom_sites_solution_primary direct
_atom_sites_solution_secondary difmap
_audit_update_record
;
2025-06-07 deposited with the CCDC.	2025-09-24 downloaded from the CCDC.
;
_cell_angle_alpha 90.0000
_cell_angle_beta 112.159(7)
_cell_angle_gamma 90.0000
_cell_formula_units_Z 4
_cell_length_a 13.9813(9)
_cell_length_b 15.2468(6)
_cell_length_c 15.1459(8)
_cell_measurement_reflns_used 5694
_cell_measurement_temperature 150
_cell_measurement_theta_max 25.65
_cell_measurement_theta_min 2.72
_cell_volume 2990.2(3)
_computing_cell_refinement 'CrysAlisPro 1.171.38.41 (Rigaku OD, 2015)'
_computing_data_collection 'CrysAlisPro 1.171.38.41 (Rigaku OD, 2015)'
_computing_data_reduction 'CrysAlisPro 1.171.38.41 (Rigaku OD, 2015)'
_computing_molecular_graphics 'CrystalStructure 4.2.4'
_computing_publication_material 'CrystalStructure 4.2.4 (Rigaku, 2016)'
_computing_structure_refinement 'SHELXL Version 2016/4 (Sheldrick, 2008)'
_computing_structure_solution 'SHELXT Version 2014/5 (Sheldrick, 2014)'
_diffrn_ambient_temperature 150
_diffrn_detector_area_resol_mean 5.811
_diffrn_measured_fraction_theta_full 0.998
_diffrn_measured_fraction_theta_max 0.996
_diffrn_measurement_device_type 'Rigaku XtaLAB P200'
_diffrn_measurement_method \w
_diffrn_radiation_type 'Mo K\a'
_diffrn_radiation_wavelength 0.71075
_diffrn_reflns_av_R_equivalents 0.0519
_diffrn_reflns_Laue_measured_fraction_full 0.998
_diffrn_reflns_Laue_measured_fraction_max 0.996
_diffrn_reflns_limit_h_max 17
_diffrn_reflns_limit_h_min -18
_diffrn_reflns_limit_k_max 19
_diffrn_reflns_limit_k_min -14
_diffrn_reflns_limit_l_max 18
_diffrn_reflns_limit_l_min -19
_diffrn_reflns_number 23865
_diffrn_reflns_point_group_measured_fraction_full 0.998
_diffrn_reflns_point_group_measured_fraction_max 0.996
_diffrn_reflns_theta_full 25.242
_diffrn_reflns_theta_max 27.499
_diffrn_reflns_theta_min 2.672
_diffrn_standards_number 0
_exptl_absorpt_coefficient_mu 0.067
_exptl_absorpt_correction_T_max 0.999
_exptl_absorpt_correction_T_min 0.288
_exptl_absorpt_correction_type multi-scan
_exptl_absorpt_process_details
;
CrysAlisPro 1.171.38.41 (Rigaku Oxford Diffraction, 2015)
Empirical absorption correction using spherical harmonics,
 implemented in SCALE3 ABSPACK scaling algorithm.
;
_exptl_crystal_colour purple
_exptl_crystal_density_diffrn 1.105
_exptl_crystal_density_method 'not measured'
_exptl_crystal_description block
_exptl_crystal_F_000 1076.00
_exptl_crystal_size_max 0.200
_exptl_crystal_size_mid 0.200
_exptl_crystal_size_min 0.020
_refine_diff_density_max 0.53
_refine_diff_density_min -0.43
_refine_ls_extinction_method none
_refine_ls_goodness_of_fit_ref 1.043
_refine_ls_hydrogen_treatment constr
_refine_ls_number_parameters 336
_refine_ls_number_reflns 6832
_refine_ls_number_restraints 0
_refine_ls_R_factor_all 0.1350
_refine_ls_R_factor_gt 0.0643
_refine_ls_shift/su_max 0.000
_refine_ls_structure_factor_coef Fsqd
_refine_ls_weighting_details 'w = 1/[\s^2^(Fo^2^)+(0.1067P)^2^+0.5290P] where P=(Fo^2^+2Fc^2^)/3'
_refine_ls_weighting_scheme calc
_refine_ls_wR_factor_gt 0.1739
_refine_ls_wR_factor_ref 0.2147
_reflns_Friedel_coverage 0.000
_reflns_number_gt 3802
_reflns_number_total 6832
_reflns_threshold_expression F^2^>2.0\s(F^2^)
_cod_data_source_file d5cc04915f3.cif
_cod_data_source_block DOIM_TCNQ
_cod_database_code 7135218

loop_
_space_group_symop_id
_space_group_symop_operation_xyz
1 +X,+Y,+Z
2 1/2-X,1/2+Y,1/2-Z
3 -X,-Y,-Z
4 -1/2+X,-1/2-Y,-1/2+Z

loop_
_atom_site_label
_atom_site_type_symbol
_atom_site_fract_x
_atom_site_fract_y
_atom_site_fract_z
_atom_site_U_iso_or_equiv
_atom_site_adp_type
_atom_site_occupancy
_atom_site_site_symmetry_order
_atom_site_calc_flag
_atom_site_refinement_flags_posn
_atom_site_refinement_flags_adp
_atom_site_refinement_flags_occupancy
_atom_site_disorder_assembly
_atom_site_disorder_group
N1 N 0.34153(19) 0.30917(16) 0.16720(16) 0.0564(6) Uani 1 1 d . . . . .
N2 N 0.53903(18) 0.50110(15) 0.35847(15) 0.0543(6) Uani 1 1 d . . . . .
N3 N 0.65046(19) 0.36819(15) -0.20692(16) 0.0583(6) Uani 1 1 d . . . . .
N4 N 0.8592(2) 0.56089(17) -0.01468(18) 0.0651(7) Uani 1 1 d . . . . .
N5 N 0.49317(15) 0.70500(13) 0.50189(13) 0.0407(5) Uani 1 1 d . . . . .
N6 N 0.64503(15) 0.66625(12) 0.59813(13) 0.0398(5) Uani 1 1 d . . . . .
C1 C 0.4074(2) 0.35946(16) 0.18027(15) 0.0404(6) Uani 1 1 d . . . . .
C2 C 0.48953(18) 0.42024(14) 0.19880(15) 0.0356(5) Uani 1 1 d . . . . .
C3 C 0.51808(19) 0.46567(16) 0.28670(17) 0.0408(6) Uani 1 1 d . . . . .
C4 C 0.54305(17) 0.43043(14) 0.13643(15) 0.0328(5) Uani 1 1 d . . . . .
C5 C 0.63069(18) 0.48608(14) 0.15894(15) 0.0366(5) Uani 1 1 d . . . . .
H5 H 0.654844 0.516981 0.217751 0.044 Uiso 1 1 calc R U . . .
C6 C 0.68101(18) 0.49601(15) 0.09747(16) 0.0379(6) Uani 1 1 d . . . . .
H6 H 0.739120 0.533902 0.114356 0.046 Uiso 1 1 calc R U . . .
C7 C 0.64812(17) 0.45097(14) 0.00944(15) 0.0340(5) Uani 1 1 d . . . . .
C8 C 0.56170(18) 0.39477(14) -0.01255(15) 0.0360(5) Uani 1 1 d . . . . .
H8 H 0.538318 0.363378 -0.071050 0.043 Uiso 1 1 calc R U . . .
C9 C 0.51108(17) 0.38453(14) 0.04821(15) 0.0346(5) Uani 1 1 d . . . . .
H9 H 0.453479 0.346074 0.031284 0.042 Uiso 1 1 calc R U . . .
C10 C 0.67247(19) 0.41105(16) -0.13928(18) 0.0421(6) Uani 1 1 d . . . . .
C11 C 0.70040(18) 0.46116(15) -0.05459(16) 0.0392(6) Uani 1 1 d . . . . .
C12 C 0.7881(2) 0.51607(17) -0.03310(18) 0.0471(6) Uani 1 1 d . . . . .
C13 C 0.56085(19) 0.63970(16) 0.52679(16) 0.0420(6) Uani 1 1 d . . . . .
H13 H 0.550673 0.583224 0.498215 0.050 Uiso 1 1 calc R U . . .
C14 C 0.53594(19) 0.77609(16) 0.55879(17) 0.0441(6) Uani 1 1 d . . . . .
H14 H 0.504613 0.831813 0.556265 0.053 Uiso 1 1 calc R U . . .
C15 C 0.63079(19) 0.75172(16) 0.61884(17) 0.0423(6) Uani 1 1 d . . . . .
H15 H 0.678946 0.787157 0.666697 0.051 Uiso 1 1 calc R U . . .
C16 C 0.38677(19) 0.70004(18) 0.43035(16) 0.0483(7) Uani 1 1 d . . . . .
H16A H 0.386026 0.663788 0.375868 0.058 Uiso 1 1 calc R U . . .
H16B H 0.362788 0.759661 0.406186 0.058 Uiso 1 1 calc R U . . .
C17 C 0.31391(19) 0.66068(16) 0.47234(17) 0.0469(6) Uani 1 1 d . . . . .
H17A H 0.336407 0.600044 0.493474 0.056 Uiso 1 1 calc R U . . .
H17B H 0.243807 0.657491 0.422037 0.056 Uiso 1 1 calc R U . . .
C18 C 0.30885(19) 0.71257(16) 0.55639(17) 0.0452(6) Uani 1 1 d . . . . .
H18A H 0.377409 0.710697 0.609128 0.054 Uiso 1 1 calc R U . . .
H18B H 0.293300 0.774624 0.537042 0.054 Uiso 1 1 calc R U . . .
C19 C 0.2287(2) 0.67878(18) 0.59241(18) 0.0534(7) Uani 1 1 d . . . . .
H19A H 0.159659 0.684521 0.540960 0.064 Uiso 1 1 calc R U . . .
H19B H 0.241412 0.615619 0.607401 0.064 Uiso 1 1 calc R U . . .
C20 C 0.2282(2) 0.72578(18) 0.67950(19) 0.0569(7) Uani 1 1 d . . . . .
H20A H 0.297570 0.720741 0.730645 0.068 Uiso 1 1 calc R U . . .
H20B H 0.214594 0.788813 0.664226 0.068 Uiso 1 1 calc R U . . .
C21 C 0.1494(3) 0.6914(2) 0.7163(2) 0.0724(9) Uani 1 1 d . . . . .
H21A H 0.155624 0.626798 0.721555 0.087 Uiso 1 1 calc R U . . .
H21B H 0.079530 0.705291 0.669348 0.087 Uiso 1 1 calc R U . . .
C22 C 0.1598(3) 0.7284(2) 0.8117(3) 0.0896(12) Uani 1 1 d . . . . .
H22A H 0.232082 0.720336 0.856618 0.108 Uiso 1 1 calc R U . . .
H22B H 0.146263 0.792261 0.804518 0.108 Uiso 1 1 calc R U . . .
C23 C 0.0918(4) 0.6897(3) 0.8531(3) 0.1061(14) Uani 1 1 d . . . . .
H23A H 0.107830 0.713739 0.917113 0.127 Uiso 1 1 calc R U . . .
H23B H 0.101539 0.625956 0.857247 0.127 Uiso 1 1 calc R U . . .
H23C H 0.019914 0.703186 0.813004 0.127 Uiso 1 1 calc R U . . .
C24 C 0.73914(19) 0.61396(18) 0.64779(18) 0.0493(6) Uani 1 1 d . . . . .
H24A H 0.721979 0.550821 0.637635 0.059 Uiso 1 1 calc R U . . .
H24B H 0.763699 0.625678 0.717107 0.059 Uiso 1 1 calc R U . . .
C25 C 0.82499(19) 0.63498(16) 0.61282(17) 0.0460(6) Uani 1 1 d . . . . .
H25A H 0.890063 0.609015 0.657696 0.055 Uiso 1 1 calc R U . . .
H25B H 0.834418 0.699391 0.614176 0.055 Uiso 1 1 calc R U . . .
C26 C 0.80650(19) 0.60216(16) 0.51303(18) 0.0453(6) Uani 1 1 d . . . . .
H26A H 0.743635 0.630504 0.467259 0.054 Uiso 1 1 calc R U . . .
H26B H 0.793981 0.538129 0.510414 0.054 Uiso 1 1 calc R U . . .
C27 C 0.89671(19) 0.62076(16) 0.48285(18) 0.0448(6) Uani 1 1 d . . . . .
H27A H 0.907038 0.685020 0.483208 0.054 Uiso 1 1 calc R U . . .
H27B H 0.959985 0.594923 0.530750 0.054 Uiso 1 1 calc R U . . .
C28 C 0.88376(19) 0.58564(17) 0.38539(19) 0.0478(6) Uani 1 1 d . . . . .
H28A H 0.823094 0.614241 0.336811 0.057 Uiso 1 1 calc R U . . .
H28B H 0.869420 0.521940 0.383566 0.057 Uiso 1 1 calc R U . . .
C29 C 0.97722(19) 0.60030(16) 0.35935(17) 0.0448(6) Uani 1 1 d . . . . .
H29A H 0.991633 0.664011 0.361727 0.054 Uiso 1 1 calc R U . . .
H29B H 1.037703 0.571610 0.408069 0.054 Uiso 1 1 calc R U . . .
C30 C 0.9661(2) 0.56616(18) 0.26236(19) 0.0521(7) Uani 1 1 d . . . . .
H30A H 0.910838 0.599548 0.212917 0.063 Uiso 1 1 calc R U . . .
H30B H 0.944350 0.503944 0.257177 0.063 Uiso 1 1 calc R U . . .
C31 C 1.0644(2) 0.57293(19) 0.2428(2) 0.0572(7) Uani 1 1 d . . . . .
H31A H 1.051790 0.550841 0.178629 0.069 Uiso 1 1 calc R U . . .
H31B H 1.118757 0.537933 0.289795 0.069 Uiso 1 1 calc R U . . .
H31C H 1.086288 0.634384 0.247401 0.069 Uiso 1 1 calc R U . . .

loop_
_atom_site_aniso_label
_atom_site_aniso_U_11
_atom_site_aniso_U_22
_atom_site_aniso_U_33
_atom_site_aniso_U_23
_atom_site_aniso_U_13
_atom_site_aniso_U_12
N1 0.0651(16) 0.0572(14) 0.0497(13) 0.0007(11) 0.0250(12) -0.0129(13)
N2 0.0688(15) 0.0569(13) 0.0347(12) -0.0058(11) 0.0168(11) 0.0028(12)
N3 0.0753(17) 0.0585(14) 0.0442(13) -0.0029(12) 0.0258(12) 0.0182(13)
N4 0.0577(16) 0.0633(15) 0.0825(18) -0.0069(14) 0.0357(14) -0.0098(14)
N5 0.0430(12) 0.0435(11) 0.0327(10) -0.0075(9) 0.0111(9) -0.0006(10)
N6 0.0415(12) 0.0389(11) 0.0393(11) -0.0032(9) 0.0155(9) 0.0038(9)
C1 0.0510(16) 0.0408(14) 0.0298(12) 0.0016(11) 0.0156(11) 0.0011(13)
C2 0.0421(14) 0.0351(12) 0.0282(12) -0.0001(10) 0.0115(10) 0.0000(11)
C3 0.0490(15) 0.0410(13) 0.0332(13) 0.0025(11) 0.0165(11) 0.0029(11)
C4 0.0372(13) 0.0313(11) 0.0275(11) -0.0003(9) 0.0095(10) 0.0030(10)
C5 0.0401(13) 0.0369(13) 0.0282(11) -0.0065(10) 0.0076(10) -0.0017(11)
C6 0.0347(13) 0.0348(12) 0.0402(13) -0.0062(10) 0.0095(11) -0.0045(10)
C7 0.0360(13) 0.0323(12) 0.0324(12) -0.0008(10) 0.0115(10) 0.0030(10)
C8 0.0425(13) 0.0329(12) 0.0307(12) -0.0061(10) 0.0115(10) -0.0019(11)
C9 0.0372(13) 0.0314(11) 0.0322(12) -0.0035(10) 0.0095(10) -0.0019(10)
C10 0.0485(15) 0.0416(14) 0.0421(14) 0.0040(12) 0.0239(12) 0.0102(12)
C11 0.0405(14) 0.0376(13) 0.0413(13) -0.0014(11) 0.0174(11) 0.0029(11)
C12 0.0483(16) 0.0455(15) 0.0527(15) -0.0039(12) 0.0251(13) 0.0018(14)
C13 0.0508(15) 0.0381(13) 0.0383(13) -0.0089(11) 0.0183(12) 0.0004(12)
C14 0.0459(15) 0.0398(13) 0.0444(14) -0.0102(12) 0.0145(12) 0.0027(12)
C15 0.0429(14) 0.0423(14) 0.0410(13) -0.0108(11) 0.0148(11) -0.0020(12)
C16 0.0456(15) 0.0575(16) 0.0327(13) -0.0077(12) 0.0043(11) -0.0005(13)
C17 0.0432(14) 0.0478(14) 0.0388(13) -0.0046(12) 0.0032(11) -0.0030(12)
C18 0.0456(15) 0.0443(14) 0.0410(14) -0.0012(11) 0.0111(12) -0.0052(12)
C19 0.0558(17) 0.0519(15) 0.0491(15) -0.0026(13) 0.0160(13) -0.0103(14)
C20 0.0656(19) 0.0555(16) 0.0479(16) -0.0033(13) 0.0195(14) -0.0093(15)
C21 0.092(2) 0.074(2) 0.0631(19) -0.0201(16) 0.0431(18) -0.0253(19)
C22 0.119(3) 0.084(2) 0.086(2) -0.032(2) 0.061(2) -0.030(2)
C23 0.149(4) 0.110(3) 0.083(3) -0.018(2) 0.071(3) 0.001(3)
C24 0.0467(15) 0.0494(15) 0.0485(15) 0.0043(12) 0.0142(12) 0.0136(13)
C25 0.0419(15) 0.0409(14) 0.0514(15) -0.0006(12) 0.0131(12) 0.0064(12)
C26 0.0398(14) 0.0385(13) 0.0551(16) -0.0006(12) 0.0149(12) 0.0015(11)
C27 0.0413(14) 0.0364(13) 0.0526(15) -0.0013(12) 0.0131(12) -0.0009(11)
C28 0.0405(14) 0.0426(14) 0.0574(16) -0.0005(12) 0.0152(12) -0.0013(12)
C29 0.0421(14) 0.0402(13) 0.0484(15) 0.0060(12) 0.0129(12) -0.0028(12)
C30 0.0467(16) 0.0470(15) 0.0610(17) -0.0018(13) 0.0186(13) -0.0017(13)
C31 0.0605(18) 0.0554(16) 0.0588(17) 0.0134(14) 0.0259(15) 0.0046(14)

loop_
_atom_type_symbol
_atom_type_description
_atom_type_scat_dispersion_real
_atom_type_scat_dispersion_imag
_atom_type_scat_source
C C 0.0033 0.0016
;
International Tables for Crystallography
(Vol. C, Tables 4.2.6.8 and 6.1.1.4)
;
H H 0.0000 0.0000
;
International Tables for Crystallography
(Vol. C, Table 6.1.1.4)
;
N N 0.0061 0.0033
;
International Tables for Crystallography
(Vol. C, Tables 4.2.6.8 and 6.1.1.4)
;

loop_
_geom_angle_atom_site_label_1
_geom_angle_atom_site_label_2
_geom_angle_atom_site_label_3
_geom_angle
_geom_angle_site_symmetry_1
_geom_angle_site_symmetry_3
_geom_angle_publ_flag
C13 N5 C14 108.6(2) . . ?
C13 N5 C16 125.7(2) . . ?
C14 N5 C16 125.5(2) . . ?
C13 N6 C15 108.4(2) . . ?
C13 N6 C24 126.6(2) . . ?
C15 N6 C24 125.0(2) . . ?
N1 C1 C2 178.5(3) . . ?
C4 C2 C3 122.7(2) . . ?
C4 C2 C1 122.08(19) . . ?
C3 C2 C1 115.15(19) . . ?
N2 C3 C2 178.0(3) . . ?
C2 C4 C5 121.96(19) . . ?
C2 C4 C9 120.9(2) . . ?
C5 C4 C9 117.10(19) . . ?
C6 C5 C4 121.3(2) . . ?
C6 C5 H5 119.3 . . ?
C4 C5 H5 119.3 . . ?
C5 C6 C7 121.3(2) . . ?
C5 C6 H6 119.4 . . ?
C7 C6 H6 119.4 . . ?
C6 C7 C8 117.48(19) . . ?
C6 C7 C11 121.4(2) . . ?
C8 C7 C11 121.1(2) . . ?
C9 C8 C7 121.6(2) . . ?
C9 C8 H8 119.2 . . ?
C7 C8 H8 119.2 . . ?
C8 C9 C4 121.2(2) . . ?
C8 C9 H9 119.4 . . ?
C4 C9 H9 119.4 . . ?
N3 C10 C11 178.2(3) . . ?
C10 C11 C12 116.5(2) . . ?
C10 C11 C7 121.4(2) . . ?
C12 C11 C7 121.9(2) . . ?
N4 C12 C11 179.3(3) . . ?
N6 C13 N5 108.7(2) . . ?
N6 C13 H13 125.6 . . ?
N5 C13 H13 125.6 . . ?
C15 C14 N5 106.9(2) . . ?
C15 C14 H14 126.5 . . ?
N5 C14 H14 126.5 . . ?
C14 C15 N6 107.4(2) . . ?
C14 C15 H15 126.3 . . ?
N6 C15 H15 126.3 . . ?
N5 C16 C17 111.3(2) . . ?
N5 C16 H16A 109.4 . . ?
C17 C16 H16A 109.4 . . ?
N5 C16 H16B 109.4 . . ?
C17 C16 H16B 109.4 . . ?
H16A C16 H16B 108.0 . . ?
C16 C17 C18 113.3(2) . . ?
C16 C17 H17A 108.9 . . ?
C18 C17 H17A 108.9 . . ?
C16 C17 H17B 108.9 . . ?
C18 C17 H17B 108.9 . . ?
H17A C17 H17B 107.7 . . ?
C19 C18 C17 113.5(2) . . ?
C19 C18 H18A 108.9 . . ?
C17 C18 H18A 108.9 . . ?
C19 C18 H18B 108.9 . . ?
C17 C18 H18B 108.9 . . ?
H18A C18 H18B 107.7 . . ?
C20 C19 C18 113.9(2) . . ?
C20 C19 H19A 108.8 . . ?
C18 C19 H19A 108.8 . . ?
C20 C19 H19B 108.8 . . ?
C18 C19 H19B 108.8 . . ?
H19A C19 H19B 107.7 . . ?
C21 C20 C19 114.0(2) . . ?
C21 C20 H20A 108.8 . . ?
C19 C20 H20A 108.8 . . ?
C21 C20 H20B 108.8 . . ?
C19 C20 H20B 108.8 . . ?
H20A C20 H20B 107.7 . . ?
C20 C21 C22 113.9(3) . . ?
C20 C21 H21A 108.8 . . ?
C22 C21 H21A 108.8 . . ?
C20 C21 H21B 108.8 . . ?
C22 C21 H21B 108.8 . . ?
H21A C21 H21B 107.7 . . ?
C23 C22 C21 114.9(3) . . ?
C23 C22 H22A 108.5 . . ?
C21 C22 H22A 108.5 . . ?
C23 C22 H22B 108.5 . . ?
C21 C22 H22B 108.5 . . ?
H22A C22 H22B 107.5 . . ?
C22 C23 H23A 109.5 . . ?
C22 C23 H23B 109.5 . . ?
H23A C23 H23B 109.5 . . ?
C22 C23 H23C 109.5 . . ?
H23A C23 H23C 109.5 . . ?
H23B C23 H23C 109.5 . . ?
N6 C24 C25 112.2(2) . . ?
N6 C24 H24A 109.2 . . ?
C25 C24 H24A 109.2 . . ?
N6 C24 H24B 109.2 . . ?
C25 C24 H24B 109.2 . . ?
H24A C24 H24B 107.9 . . ?
C24 C25 C26 114.7(2) . . ?
C24 C25 H25A 108.6 . . ?
C26 C25 H25A 108.6 . . ?
C24 C25 H25B 108.6 . . ?
C26 C25 H25B 108.6 . . ?
H25A C25 H25B 107.6 . . ?
C25 C26 C27 112.8(2) . . ?
C25 C26 H26A 109.0 . . ?
C27 C26 H26A 109.0 . . ?
C25 C26 H26B 109.0 . . ?
C27 C26 H26B 109.0 . . ?
H26A C26 H26B 107.8 . . ?
C28 C27 C26 114.8(2) . . ?
C28 C27 H27A 108.6 . . ?
C26 C27 H27A 108.6 . . ?
C28 C27 H27B 108.6 . . ?
C26 C27 H27B 108.6 . . ?
H27A C27 H27B 107.6 . . ?
C27 C28 C29 113.8(2) . . ?
C27 C28 H28A 108.8 . . ?
C29 C28 H28A 108.8 . . ?
C27 C28 H28B 108.8 . . ?
C29 C28 H28B 108.8 . . ?
H28A C28 H28B 107.7 . . ?
C30 C29 C28 114.8(2) . . ?
C30 C29 H29A 108.6 . . ?
C28 C29 H29A 108.6 . . ?
C30 C29 H29B 108.6 . . ?
C28 C29 H29B 108.6 . . ?
H29A C29 H29B 107.5 . . ?
C29 C30 C31 113.5(2) . . ?
C29 C30 H30A 108.9 . . ?
C31 C30 H30A 108.9 . . ?
C29 C30 H30B 108.9 . . ?
C31 C30 H30B 108.9 . . ?
H30A C30 H30B 107.7 . . ?
C30 C31 H31A 109.5 . . ?
C30 C31 H31B 109.5 . . ?
H31A C31 H31B 109.5 . . ?
C30 C31 H31C 109.5 . . ?
H31A C31 H31C 109.5 . . ?
H31B C31 H31C 109.5 . . ?

loop_
_geom_bond_atom_site_label_1
_geom_bond_atom_site_label_2
_geom_bond_distance
_geom_bond_site_symmetry_2
_geom_bond_publ_flag
N1 C1 1.156(3) . ?
N2 C3 1.149(3) . ?
N3 C10 1.155(3) . ?
N4 C12 1.152(3) . ?
N5 C13 1.327(3) . ?
N5 C14 1.373(3) . ?
N5 C16 1.475(3) . ?
N6 C13 1.326(3) . ?
N6 C15 1.372(3) . ?
N6 C24 1.478(3) . ?
C1 C2 1.419(4) . ?
C2 C4 1.418(3) . ?
C2 C3 1.418(3) . ?
C4 C5 1.422(3) . ?
C4 C9 1.423(3) . ?
C5 C6 1.371(3) . ?
C5 H5 0.9500 . ?
C6 C7 1.414(3) . ?
C6 H6 0.9500 . ?
C7 C8 1.415(3) . ?
C7 C11 1.426(3) . ?
C8 C9 1.365(3) . ?
C8 H8 0.9500 . ?
C9 H9 0.9500 . ?
C10 C11 1.416(3) . ?
C11 C12 1.417(4) . ?
C13 H13 0.9500 . ?
C14 C15 1.347(3) . ?
C14 H14 0.9500 . ?
C15 H15 0.9500 . ?
C16 C17 1.514(3) . ?
C16 H16A 0.9900 . ?
C16 H16B 0.9900 . ?
C17 C18 1.523(3) . ?
C17 H17A 0.9900 . ?
C17 H17B 0.9900 . ?
C18 C19 1.509(3) . ?
C18 H18A 0.9900 . ?
C18 H18B 0.9900 . ?
C19 C20 1.504(4) . ?
C19 H19A 0.9900 . ?
C19 H19B 0.9900 . ?
C20 C21 1.504(4) . ?
C20 H20A 0.9900 . ?
C20 H20B 0.9900 . ?
C21 C22 1.505(4) . ?
C21 H21A 0.9900 . ?
C21 H21B 0.9900 . ?
C22 C23 1.449(5) . ?
C22 H22A 0.9900 . ?
C22 H22B 0.9900 . ?
C23 H23A 0.9800 . ?
C23 H23B 0.9800 . ?
C23 H23C 0.9800 . ?
C24 C25 1.518(3) . ?
C24 H24A 0.9900 . ?
C24 H24B 0.9900 . ?
C25 C26 1.519(3) . ?
C25 H25A 0.9900 . ?
C25 H25B 0.9900 . ?
C26 C27 1.521(3) . ?
C26 H26A 0.9900 . ?
C26 H26B 0.9900 . ?
C27 C28 1.516(3) . ?
C27 H27A 0.9900 . ?
C27 H27B 0.9900 . ?
C28 C29 1.517(3) . ?
C28 H28A 0.9900 . ?
C28 H28B 0.9900 . ?
C29 C30 1.510(3) . ?
C29 H29A 0.9900 . ?
C29 H29B 0.9900 . ?
C30 C31 1.515(4) . ?
C30 H30A 0.9900 . ?
C30 H30B 0.9900 . ?
C31 H31A 0.9800 . ?
C31 H31B 0.9800 . ?
C31 H31C 0.9800 . ?

loop_
_geom_torsion_atom_site_label_1
_geom_torsion_atom_site_label_2
_geom_torsion_atom_site_label_3
_geom_torsion_atom_site_label_4
_geom_torsion
_geom_torsion_site_symmetry_1
_geom_torsion_site_symmetry_2
_geom_torsion_site_symmetry_3
_geom_torsion_site_symmetry_4
_geom_torsion_publ_flag
C3 C2 C4 C5 1.2(3) . . . . ?
C1 C2 C4 C5 -174.8(2) . . . . ?
C3 C2 C4 C9 -179.1(2) . . . . ?
C1 C2 C4 C9 4.9(3) . . . . ?
C2 C4 C5 C6 -179.3(2) . . . . ?
C9 C4 C5 C6 1.0(3) . . . . ?
C4 C5 C6 C7 -0.3(3) . . . . ?
C5 C6 C7 C8 -0.4(3) . . . . ?
C5 C6 C7 C11 -180.0(2) . . . . ?
C6 C7 C8 C9 0.5(3) . . . . ?
C11 C7 C8 C9 -180.0(2) . . . . ?
C7 C8 C9 C4 0.2(3) . . . . ?
C2 C4 C9 C8 179.3(2) . . . . ?
C5 C4 C9 C8 -1.0(3) . . . . ?
C6 C7 C11 C10 175.1(2) . . . . ?
C8 C7 C11 C10 -4.4(3) . . . . ?
C6 C7 C11 C12 0.5(3) . . . . ?
C8 C7 C11 C12 -179.0(2) . . . . ?
C15 N6 C13 N5 -0.5(3) . . . . ?
C24 N6 C13 N5 179.6(2) . . . . ?
C14 N5 C13 N6 0.5(3) . . . . ?
C16 N5 C13 N6 -175.0(2) . . . . ?
C13 N5 C14 C15 -0.3(3) . . . . ?
C16 N5 C14 C15 175.3(2) . . . . ?
N5 C14 C15 N6 0.0(3) . . . . ?
C13 N6 C15 C14 0.3(3) . . . . ?
C24 N6 C15 C14 -179.8(2) . . . . ?
C13 N5 C16 C17 81.8(3) . . . . ?
C14 N5 C16 C17 -93.1(3) . . . . ?
N5 C16 C17 C18 59.6(3) . . . . ?
C16 C17 C18 C19 174.4(2) . . . . ?
C17 C18 C19 C20 176.1(2) . . . . ?
C18 C19 C20 C21 -179.2(2) . . . . ?
C19 C20 C21 C22 170.8(3) . . . . ?
C20 C21 C22 C23 -173.9(3) . . . . ?
C13 N6 C24 C25 100.1(3) . . . . ?
C15 N6 C24 C25 -79.7(3) . . . . ?
N6 C24 C25 C26 -71.2(3) . . . . ?
C24 C25 C26 C27 -177.2(2) . . . . ?
C25 C26 C27 C28 177.4(2) . . . . ?
C26 C27 C28 C29 -176.6(2) . . . . ?
C27 C28 C29 C30 -179.8(2) . . . . ?
C28 C29 C30 C31 -173.8(2) . . . . ?
